data_7063332
loop_
_publ_author_name
'Oladipo, Segun D.'
'Luckay, Robert C.'

_publ_section_title
;
 Copper(ii) complexes derived from naphthalene-based halogenated Schiff
 bases: synthesis, structural analysis, DFT computational studies and in
 vitro biological activities
;
_journal_issue 30
_journal_name_full 'New Journal of Chemistry'
_journal_page_first 13276
_journal_page_last 13288
_journal_paper_doi 10.1039/D4NJ01621A
_journal_volume 48
_journal_year 2024
_chemical_formula_moiety 'C34 H20 Cl4 Cu N2 O2'
_chemical_formula_sum 'C34 H20 Cl4 Cu N2 O2'
_chemical_formula_weight 693.86
_space_group_crystal_system orthorhombic
_space_group_IT_number 61
_space_group_name_Hall '-P 2ac 2ab'
_space_group_name_H-M_alt 'P b c a'
_atom_sites_solution_hydrogens geom
_atom_sites_solution_primary 'intrinsic phasing'
_atom_sites_solution_secondary difmap
_audit_creation_method SHELXL-2018/3
_audit_update_record
;
2024-03-07 deposited with the CCDC.	2024-07-03 downloaded from the CCDC.
;
_cell_angle_alpha 90
_cell_angle_beta 90
_cell_angle_gamma 90
_cell_formula_units_Z 4
_cell_length_a 8.3287(6)
_cell_length_b 15.8649(11)
_cell_length_c 21.7887(16)
_cell_measurement_reflns_used 7540
_cell_measurement_temperature 100(2)
_cell_measurement_theta_max 27.29
_cell_measurement_theta_min 2.57
_cell_volume 2879.0(4)
_computing_cell_refinement 'SAINT V8.40A (Bruker, 2019)'
_computing_data_collection 'APEX4 (Bruker, 2021)'
_computing_data_reduction 'SAINT V8.40A (Bruker, 2019)'
_computing_molecular_graphics 'X-Seed (Barbour, 2020; Atwood & Barbour, 2003)'
_computing_structure_refinement 'SHELXL-2018/3 (Sheldrick, 2018)'
_computing_structure_solution 'SHELXT 2018/2 (Sheldrick, 2018)'
_diffrn_ambient_temperature 100(2)
_diffrn_measured_fraction_theta_full 0.999
_diffrn_measured_fraction_theta_max 0.999
_diffrn_measurement_device 'three-circle diffractometer'
_diffrn_measurement_device_type 'Bruker APEX DUO CCD'
_diffrn_measurement_method '\f and \w scans'
_diffrn_radiation_type MoK\a
_diffrn_radiation_wavelength 0.71073
_diffrn_reflns_av_R_equivalents 0.0501
_diffrn_reflns_av_unetI/netI 0.0237
_diffrn_reflns_Laue_measured_fraction_full 0.999
_diffrn_reflns_Laue_measured_fraction_max 0.999
_diffrn_reflns_limit_h_max 10
_diffrn_reflns_limit_h_min -10
_diffrn_reflns_limit_k_max 19
_diffrn_reflns_limit_k_min -20
_diffrn_reflns_limit_l_max 26
_diffrn_reflns_limit_l_min -28
_diffrn_reflns_number 37728
_diffrn_reflns_point_group_measured_fraction_full 0.999
_diffrn_reflns_point_group_measured_fraction_max 0.999
_diffrn_reflns_theta_full 25.242
_diffrn_reflns_theta_max 27.517
_diffrn_reflns_theta_min 1.869
_diffrn_source 'microfocus sealed tube'
_diffrn_standards_number 0
_exptl_absorpt_coefficient_mu 1.167
_exptl_absorpt_correction_T_max 1.000
_exptl_absorpt_correction_T_min 0.917
_exptl_absorpt_correction_type multi-scan
_exptl_absorpt_process_details 'SADABS, 2016/2'
_exptl_crystal_colour orange
_exptl_crystal_density_diffrn 1.601
_exptl_crystal_description plate
_exptl_crystal_F_000 1404
_exptl_crystal_size_max 0.198
_exptl_crystal_size_mid 0.176
_exptl_crystal_size_min 0.080
_refine_diff_density_max 0.495
_refine_diff_density_min -0.726
_refine_diff_density_rms 0.091
_refine_ls_extinction_method none
_refine_ls_goodness_of_fit_ref 1.120
_refine_ls_hydrogen_treatment constr
_refine_ls_matrix_type full
_refine_ls_number_parameters 196
_refine_ls_number_reflns 3311
_refine_ls_number_restraints 0
_refine_ls_restrained_S_all 1.120
_refine_ls_R_factor_all 0.0512
_refine_ls_R_factor_gt 0.0439
_refine_ls_shift/su_max 0.001
_refine_ls_shift/su_mean 0.000
_refine_ls_structure_factor_coef Fsqd
_refine_ls_weighting_details 'w=1/[\s^2^(Fo^2^)+(0.0400P)^2^+7.3444P] where P=(Fo^2^+2Fc^2^)/3'
_refine_ls_weighting_scheme calc
_refine_ls_wR_factor_gt 0.1071
_refine_ls_wR_factor_ref 0.1106
_reflns_Friedel_coverage 0.000
_reflns_number_gt 2874
_reflns_number_total 3311
_reflns_threshold_expression 'I > 2\s(I)'
_cod_data_source_file d4nj01621a2.cif
_cod_data_source_block xm_a
_cod_depositor_comments
;
The following automatic conversions were performed:

data item '_exptl_absorpt_correction_type' value 'Multi-scan' was
changed to 'multi-scan' in accordance with the
/home/data/users/saulius/crontab/automatic-downloads/rss-feeds/RSC/lib/dictionaries/cif_core.dic
dictionary named 'cif_core.dic' version 2.4.2 last updated on
2011-04-26.

Automatic conversion script
Id: cif_fix_values 8170 2020-07-09 18:12:32Z antanas 

 Adding full bibliography for 7063332--7063333.cif.
;
_cod_database_code 7063332
_shelx_shelxl_version_number 2018/3
_shelx_space_group_comment
;
The symmetry employed for this shelxl refinement is uniquely defined
by the following loop, which should always be used as a source of
symmetry information in preference to the above space-group names.
They are only intended as comments.
;
_shelx_estimated_absorpt_t_min 0.802
_shelx_estimated_absorpt_t_max 0.912

loop_
_space_group_symop_operation_xyz
'x, y, z'
'-x+1/2, -y, z+1/2'
'x+1/2, -y+1/2, -z'
'-x, y+1/2, -z+1/2'
'-x, -y, -z'
'x-1/2, y, -z-1/2'
'-x-1/2, y-1/2, z'
'x, -y-1/2, z-1/2'

loop_
_atom_site_label
_atom_site_type_symbol
_atom_site_fract_x
_atom_site_fract_y
_atom_site_fract_z
_atom_site_U_iso_or_equiv
_atom_site_adp_type
_atom_site_occupancy
_atom_site_site_symmetry_order
_atom_site_calc_flag
_atom_site_refinement_flags_posn
_atom_site_refinement_flags_adp
_atom_site_refinement_flags_occupancy
_atom_site_disorder_assembly
_atom_site_disorder_group
Cu1 Cu 1.000000 0.500000 0.500000 0.01412(13) Uani 1 2 d S . P . .
Cl1 Cl 0.70706(9) 0.28306(5) 0.58524(3) 0.02437(18) Uani 1 1 d . . . . .
Cl2 Cl 0.69114(9) 0.60922(4) 0.51269(3) 0.02274(17) Uani 1 1 d . . . . .
O1 O 1.0113(2) 0.48209(12) 0.41362(9) 0.0175(4) Uani 1 1 d . . . . .
N1 N 0.8001(3) 0.43394(15) 0.50380(10) 0.0150(5) Uani 1 1 d . . . . .
C12 C 0.6941(3) 0.44831(18) 0.55298(12) 0.0158(5) Uani 1 1 d . . . . .
C9 C 0.7791(3) 0.29432(17) 0.36688(12) 0.0144(5) Uani 1 1 d . . . . .
C4 C 0.8325(3) 0.28842(18) 0.30530(13) 0.0175(5) Uani 1 1 d . . . . .
C11 C 0.7562(3) 0.37940(17) 0.46219(12) 0.0158(5) Uani 1 1 d . . . . .
H11 H 0.662382 0.347402 0.470599 0.019 Uiso 1 1 calc R U . . .
C10 C 0.8353(3) 0.36310(17) 0.40535(12) 0.0155(5) Uani 1 1 d . . . . .
C5 C 0.7766(3) 0.22180(19) 0.26774(13) 0.0202(6) Uani 1 1 d . . . . .
H5 H 0.810155 0.218943 0.226115 0.024 Uiso 1 1 calc R U . . .
C8 C 0.6739(3) 0.23143(18) 0.38849(13) 0.0188(6) Uani 1 1 d . . . . .
H8 H 0.637150 0.233871 0.429726 0.023 Uiso 1 1 calc R U . . .
C1 C 0.9515(3) 0.42020(17) 0.38264(12) 0.0162(5) Uani 1 1 d . . . . .
C13 C 0.6417(3) 0.38640(18) 0.59389(13) 0.0167(5) Uani 1 1 d . . . . .
C3 C 0.9447(4) 0.34950(19) 0.28337(13) 0.0219(6) Uani 1 1 d . . . . .
H3 H 0.979343 0.346701 0.241880 0.026 Uiso 1 1 calc R U . . .
C6 C 0.6754(4) 0.16153(19) 0.29028(14) 0.0228(6) Uani 1 1 d . . . . .
H6 H 0.640685 0.116569 0.264719 0.027 Uiso 1 1 calc R U . . .
C7 C 0.6231(4) 0.16635(18) 0.35124(14) 0.0205(6) Uani 1 1 d . . . . .
H7 H 0.552274 0.124688 0.367009 0.025 Uiso 1 1 calc R U . . .
C17 C 0.6385(3) 0.53042(18) 0.56403(13) 0.0178(6) Uani 1 1 d . . . . .
C2 C 1.0030(4) 0.41135(19) 0.32004(13) 0.0210(6) Uani 1 1 d . . . . .
H2 H 1.079836 0.449736 0.303973 0.025 Uiso 1 1 calc R U . . .
C16 C 0.5407(4) 0.5501(2) 0.61356(14) 0.0228(6) Uani 1 1 d . . . . .
H16 H 0.509207 0.606743 0.620967 0.027 Uiso 1 1 calc R U . . .
C14 C 0.5400(4) 0.4044(2) 0.64169(13) 0.0227(6) Uani 1 1 d . . . . .
H14 H 0.503795 0.360496 0.667877 0.027 Uiso 1 1 calc R U . . .
C15 C 0.4901(4) 0.4863(2) 0.65185(14) 0.0246(7) Uani 1 1 d . . . . .
H15 H 0.420768 0.498676 0.685281 0.030 Uiso 1 1 calc R U . . .

loop_
_atom_site_aniso_label
_atom_site_aniso_U_11
_atom_site_aniso_U_22
_atom_site_aniso_U_33
_atom_site_aniso_U_23
_atom_site_aniso_U_13
_atom_site_aniso_U_12
Cu1 0.0133(2) 0.0152(2) 0.0138(2) -0.00036(17) 0.00232(17) -0.00208(18)
Cl1 0.0315(4) 0.0182(3) 0.0234(3) 0.0020(3) 0.0024(3) -0.0031(3)
Cl2 0.0239(4) 0.0175(3) 0.0268(4) 0.0012(3) 0.0025(3) -0.0002(3)
O1 0.0173(9) 0.0188(10) 0.0166(9) -0.0005(7) 0.0015(8) -0.0034(8)
N1 0.0142(11) 0.0153(11) 0.0154(11) -0.0021(9) 0.0013(9) -0.0004(9)
C12 0.0120(12) 0.0200(14) 0.0153(12) -0.0036(10) 0.0001(10) -0.0018(10)
C9 0.0128(12) 0.0145(13) 0.0158(12) -0.0017(10) -0.0028(10) 0.0052(10)
C4 0.0144(12) 0.0206(14) 0.0176(13) 0.0007(11) -0.0017(10) 0.0050(11)
C11 0.0143(12) 0.0152(13) 0.0178(13) 0.0000(10) -0.0004(10) -0.0003(10)
C10 0.0142(12) 0.0170(13) 0.0152(12) 0.0020(10) -0.0007(10) 0.0008(10)
C5 0.0207(14) 0.0265(15) 0.0132(12) -0.0037(11) -0.0039(11) 0.0077(12)
C8 0.0208(14) 0.0191(14) 0.0163(13) -0.0001(11) -0.0011(11) 0.0028(11)
C1 0.0151(12) 0.0169(13) 0.0165(13) 0.0015(10) -0.0007(10) 0.0032(10)
C13 0.0170(13) 0.0166(13) 0.0166(13) -0.0025(10) -0.0016(10) -0.0032(11)
C3 0.0239(15) 0.0253(15) 0.0164(13) 0.0005(11) 0.0031(11) 0.0042(12)
C6 0.0222(14) 0.0222(15) 0.0239(15) -0.0086(12) -0.0115(12) 0.0055(12)
C7 0.0206(14) 0.0166(14) 0.0243(15) 0.0008(11) -0.0038(12) 0.0000(11)
C17 0.0151(13) 0.0194(14) 0.0189(13) -0.0005(11) 0.0005(11) -0.0024(11)
C2 0.0226(14) 0.0239(15) 0.0164(13) 0.0026(11) 0.0048(11) -0.0020(12)
C16 0.0213(14) 0.0250(15) 0.0221(14) -0.0077(12) 0.0002(12) 0.0035(12)
C14 0.0212(14) 0.0305(16) 0.0165(13) 0.0006(12) 0.0026(11) -0.0075(12)
C15 0.0214(14) 0.0344(18) 0.0180(14) -0.0055(12) 0.0052(12) 0.0001(13)

loop_
_atom_type_symbol
_atom_type_description
_atom_type_scat_dispersion_real
_atom_type_scat_dispersion_imag
_atom_type_scat_source
C C 0.0033 0.0016 'International Tables Vol C Tables 4.2.6.8 and 6.1.1.4'
H H 0.0000 0.0000 'International Tables Vol C Tables 4.2.6.8 and 6.1.1.4'
N N 0.0061 0.0033 'International Tables Vol C Tables 4.2.6.8 and 6.1.1.4'
O O 0.0106 0.0060 'International Tables Vol C Tables 4.2.6.8 and 6.1.1.4'
Cl Cl 0.1484 0.1585 'International Tables Vol C Tables 4.2.6.8 and 6.1.1.4'
Cu Cu 0.3201 1.2651 'International Tables Vol C Tables 4.2.6.8 and 6.1.1.4'

loop_
_geom_angle_atom_site_label_1
_geom_angle_atom_site_label_2
_geom_angle_atom_site_label_3
_geom_angle
_geom_angle_site_symmetry_1
_geom_angle_site_symmetry_3
_geom_angle_publ_flag
O1 Cu1 O1 180.00(11) . 5_766 ?
O1 Cu1 N1 90.23(9) . . ?
O1 Cu1 N1 89.77(9) 5_766 . ?
O1 Cu1 N1 89.77(9) . 5_766 ?
O1 Cu1 N1 90.23(9) 5_766 5_766 ?
N1 Cu1 N1 180.0 . 5_766 ?
C1 O1 Cu1 127.62(18) . . ?
C11 N1 C12 117.4(2) . . ?
C11 N1 Cu1 124.07(19) . . ?
C12 N1 Cu1 118.45(17) . . ?
C13 C12 C17 116.1(2) . . ?
C13 C12 N1 124.6(3) . . ?
C17 C12 N1 119.2(2) . . ?
C8 C9 C4 117.7(2) . . ?
C8 C9 C10 122.6(2) . . ?
C4 C9 C10 119.6(2) . . ?
C5 C4 C9 119.6(3) . . ?
C5 C4 C3 121.9(3) . . ?
C9 C4 C3 118.5(3) . . ?
N1 C11 C10 126.5(3) . . ?
N1 C11 H11 116.8 . . ?
C10 C11 H11 116.8 . . ?
C1 C10 C11 120.2(3) . . ?
C1 C10 C9 120.0(2) . . ?
C11 C10 C9 119.2(2) . . ?
C6 C5 C4 121.2(3) . . ?
C6 C5 H5 119.4 . . ?
C4 C5 H5 119.4 . . ?
C7 C8 C9 121.6(3) . . ?
C7 C8 H8 119.2 . . ?
C9 C8 H8 119.2 . . ?
O1 C1 C10 124.6(3) . . ?
O1 C1 C2 117.1(3) . . ?
C10 C1 C2 118.3(3) . . ?
C14 C13 C12 122.0(3) . . ?
C14 C13 Cl1 118.2(2) . . ?
C12 C13 Cl1 119.8(2) . . ?
C2 C3 C4 121.9(3) . . ?
C2 C3 H3 119.0 . . ?
C4 C3 H3 119.0 . . ?
C5 C6 C7 119.7(3) . . ?
C5 C6 H6 120.2 . . ?
C7 C6 H6 120.2 . . ?
C8 C7 C6 120.2(3) . . ?
C8 C7 H7 119.9 . . ?
C6 C7 H7 119.9 . . ?
C16 C17 C12 122.4(3) . . ?
C16 C17 Cl2 119.2(2) . . ?
C12 C17 Cl2 118.4(2) . . ?
C3 C2 C1 121.5(3) . . ?
C3 C2 H2 119.2 . . ?
C1 C2 H2 119.2 . . ?
C15 C16 C17 119.0(3) . . ?
C15 C16 H16 120.5 . . ?
C17 C16 H16 120.5 . . ?
C13 C14 C15 120.2(3) . . ?
C13 C14 H14 119.9 . . ?
C15 C14 H14 119.9 . . ?
C16 C15 C14 120.1(3) . . ?
C16 C15 H15 120.0 . . ?
C14 C15 H15 120.0 . . ?

loop_
_geom_bond_atom_site_label_1
_geom_bond_atom_site_label_2
_geom_bond_distance
_geom_bond_site_symmetry_2
_geom_bond_publ_flag
Cu1 O1 1.9057(19) . ?
Cu1 O1 1.9057(19) 5_766 ?
Cu1 N1 1.969(2) . ?
Cu1 N1 1.969(2) 5_766 ?
Cl1 C13 1.738(3) . ?
Cl2 C17 1.734(3) . ?
O1 C1 1.292(3) . ?
N1 C11 1.305(3) . ?
N1 C12 1.407(3) . ?
C12 C13 1.396(4) . ?
C12 C17 1.403(4) . ?
C9 C8 1.409(4) . ?
C9 C4 1.417(4) . ?
C9 C10 1.453(4) . ?
C4 C5 1.415(4) . ?
C4 C3 1.428(4) . ?
C11 C10 1.426(4) . ?
C11 H11 0.9500 . ?
C10 C1 1.415(4) . ?
C5 C6 1.366(4) . ?
C5 H5 0.9500 . ?
C8 C7 1.380(4) . ?
C8 H8 0.9500 . ?
C1 C2 1.437(4) . ?
C13 C14 1.373(4) . ?
C3 C2 1.356(4) . ?
C3 H3 0.9500 . ?
C6 C7 1.400(4) . ?
C6 H6 0.9500 . ?
C7 H7 0.9500 . ?
C17 C16 1.388(4) . ?
C2 H2 0.9500 . ?
C16 C15 1.377(5) . ?
C16 H16 0.9500 . ?
C14 C15 1.382(5) . ?
C14 H14 0.9500 . ?
C15 H15 0.9500 . ?

loop_
_geom_torsion_atom_site_label_1
_geom_torsion_atom_site_label_2
_geom_torsion_atom_site_label_3
_geom_torsion_atom_site_label_4
_geom_torsion
_geom_torsion_site_symmetry_1
_geom_torsion_site_symmetry_2
_geom_torsion_site_symmetry_3
_geom_torsion_site_symmetry_4
_geom_torsion_publ_flag
C11 N1 C12 C13 59.4(4) . . . . ?
Cu1 N1 C12 C13 -123.1(3) . . . . ?
C11 N1 C12 C17 -122.6(3) . . . . ?
Cu1 N1 C12 C17 55.0(3) . . . . ?
C8 C9 C4 C5 1.4(4) . . . . ?
C10 C9 C4 C5 -179.5(2) . . . . ?
C8 C9 C4 C3 -177.3(3) . . . . ?
C10 C9 C4 C3 1.8(4) . . . . ?
C12 N1 C11 C10 171.8(3) . . . . ?
Cu1 N1 C11 C10 -5.6(4) . . . . ?
N1 C11 C10 C1 -14.8(4) . . . . ?
N1 C11 C10 C9 174.1(3) . . . . ?
C8 C9 C10 C1 174.6(3) . . . . ?
C4 C9 C10 C1 -4.5(4) . . . . ?
C8 C9 C10 C11 -14.3(4) . . . . ?
C4 C9 C10 C11 166.6(2) . . . . ?
C9 C4 C5 C6 -1.9(4) . . . . ?
C3 C4 C5 C6 176.8(3) . . . . ?
C4 C9 C8 C7 -0.5(4) . . . . ?
C10 C9 C8 C7 -179.5(3) . . . . ?
Cu1 O1 C1 C10 14.8(4) . . . . ?
Cu1 O1 C1 C2 -167.67(19) . . . . ?
C11 C10 C1 O1 10.5(4) . . . . ?
C9 C10 C1 O1 -178.5(2) . . . . ?
C11 C10 C1 C2 -167.0(3) . . . . ?
C9 C10 C1 C2 4.0(4) . . . . ?
C17 C12 C13 C14 0.8(4) . . . . ?
N1 C12 C13 C14 178.9(3) . . . . ?
C17 C12 C13 Cl1 -178.6(2) . . . . ?
N1 C12 C13 Cl1 -0.5(4) . . . . ?
C5 C4 C3 C2 -177.3(3) . . . . ?
C9 C4 C3 C2 1.3(4) . . . . ?
C4 C5 C6 C7 1.3(4) . . . . ?
C9 C8 C7 C6 -0.1(4) . . . . ?
C5 C6 C7 C8 -0.3(4) . . . . ?
C13 C12 C17 C16 1.7(4) . . . . ?
N1 C12 C17 C16 -176.5(3) . . . . ?
C13 C12 C17 Cl2 -176.9(2) . . . . ?
N1 C12 C17 Cl2 4.9(4) . . . . ?
C4 C3 C2 C1 -1.8(5) . . . . ?
O1 C1 C2 C3 -178.6(3) . . . . ?
C10 C1 C2 C3 -0.9(4) . . . . ?
C12 C17 C16 C15 -3.0(4) . . . . ?
Cl2 C17 C16 C15 175.6(2) . . . . ?
C12 C13 C14 C15 -2.1(4) . . . . ?
Cl1 C13 C14 C15 177.4(2) . . . . ?
C17 C16 C15 C14 1.7(5) . . . . ?
C13 C14 C15 C16 0.8(5) . . . . ?
